data_4314116
loop_
_publ_author_name
'Oleg Palchik'
'Ratnasabapathy G. Iyer'
'J. H. Liao'
'Mercouri G. Kanatzidis'

_publ_section_title
;
 K10M4Sn4S17 (M = Mn, Fe, Co, Zn): Soluble Quaternary Sulfides with the
 Discrete [M4Sn4S17]10- Supertetrahedral Clusters
;
_journal_name_full 'Inorganic Chemistry'
_journal_page_first 5052
_journal_page_last 5054
_journal_paper_doi 10.1021/ic034600l
_journal_volume 42
_journal_year 2003
_chemical_formula_sum 'K10 S17 Sn4 Zn4'
_chemical_formula_weight 1672.260
_space_group_IT_number 219
_symmetry_Int_Tables_number 219
_symmetry_space_group_name_Hall 'F -4a 2 3'
_symmetry_space_group_name_H-M 'F -4 3 c'
_audit_creation_date 03-03-19
_audit_creation_method 'Created with Diamond v2.0'
_audit_update_record 03-03-19
_cell_angle_alpha 90.000
_cell_angle_beta 90.000
_cell_angle_gamma 90.000
_cell_formula_units_Z 8
_cell_length_a 19.923(3)
_cell_length_b 19.923(3)
_cell_length_c 19.923(3)
_cell_volume 7908(2)
_refine_ls_R_factor_all 0.074
_cod_data_source_file ic034600lsi20030627_015853_1.cif
_cod_data_source_block ex11cm
_cod_original_cell_volume 7908.0(19)
_cod_original_sg_symbol_Hall 'F -4c 2 3'
_cod_database_code 4314116

loop_
_symmetry_equiv_pos_as_xyz
'x, y, z'
'-x, -y, z'
'-x, y, -z'
'x, -y, -z'
'z, x, y'
'z, -x, -y'
'-z, -x, y'
'-z, x, -y'
'y, z, x'
'-y, z, -x'
'y, -z, -x'
'-y, -z, x'
'y+1/2, x+1/2, z+1/2'
'-y+1/2, -x+1/2, z+1/2'
'y+1/2, -x+1/2, -z+1/2'
'-y+1/2, x+1/2, -z+1/2'
'x+1/2, z+1/2, y+1/2'
'-x+1/2, z+1/2, -y+1/2'
'-x+1/2, -z+1/2, y+1/2'
'x+1/2, -z+1/2, -y+1/2'
'z+1/2, y+1/2, x+1/2'
'z+1/2, -y+1/2, -x+1/2'
'-z+1/2, y+1/2, -x+1/2'
'-z+1/2, -y+1/2, x+1/2'
'x, y+1/2, z+1/2'
'-x, -y+1/2, z+1/2'
'-x, y+1/2, -z+1/2'
'x, -y+1/2, -z+1/2'
'z, x+1/2, y+1/2'
'z, -x+1/2, -y+1/2'
'-z, -x+1/2, y+1/2'
'-z, x+1/2, -y+1/2'
'y, z+1/2, x+1/2'
'-y, z+1/2, -x+1/2'
'y, -z+1/2, -x+1/2'
'-y, -z+1/2, x+1/2'
'y+1/2, x+1, z+1'
'-y+1/2, -x+1, z+1'
'y+1/2, -x+1, -z+1'
'-y+1/2, x+1, -z+1'
'x+1/2, z+1, y+1'
'-x+1/2, z+1, -y+1'
'-x+1/2, -z+1, y+1'
'x+1/2, -z+1, -y+1'
'z+1/2, y+1, x+1'
'z+1/2, -y+1, -x+1'
'-z+1/2, y+1, -x+1'
'-z+1/2, -y+1, x+1'
'x+1/2, y, z+1/2'
'-x+1/2, -y, z+1/2'
'-x+1/2, y, -z+1/2'
'x+1/2, -y, -z+1/2'
'z+1/2, x, y+1/2'
'z+1/2, -x, -y+1/2'
'-z+1/2, -x, y+1/2'
'-z+1/2, x, -y+1/2'
'y+1/2, z, x+1/2'
'-y+1/2, z, -x+1/2'
'y+1/2, -z, -x+1/2'
'-y+1/2, -z, x+1/2'
'y+1, x+1/2, z+1'
'-y+1, -x+1/2, z+1'
'y+1, -x+1/2, -z+1'
'-y+1, x+1/2, -z+1'
'x+1, z+1/2, y+1'
'-x+1, z+1/2, -y+1'
'-x+1, -z+1/2, y+1'
'x+1, -z+1/2, -y+1'
'z+1, y+1/2, x+1'
'z+1, -y+1/2, -x+1'
'-z+1, y+1/2, -x+1'
'-z+1, -y+1/2, x+1'
'x+1/2, y+1/2, z'
'-x+1/2, -y+1/2, z'
'-x+1/2, y+1/2, -z'
'x+1/2, -y+1/2, -z'
'z+1/2, x+1/2, y'
'z+1/2, -x+1/2, -y'
'-z+1/2, -x+1/2, y'
'-z+1/2, x+1/2, -y'
'y+1/2, z+1/2, x'
'-y+1/2, z+1/2, -x'
'y+1/2, -z+1/2, -x'
'-y+1/2, -z+1/2, x'
'y+1, x+1, z+1/2'
'-y+1, -x+1, z+1/2'
'y+1, -x+1, -z+1/2'
'-y+1, x+1, -z+1/2'
'x+1, z+1, y+1/2'
'-x+1, z+1, -y+1/2'
'-x+1, -z+1, y+1/2'
'x+1, -z+1, -y+1/2'
'z+1, y+1, x+1/2'
'z+1, -y+1, -x+1/2'
'-z+1, y+1, -x+1/2'
'-z+1, -y+1, x+1/2'

loop_
_atom_site_aniso_label
_atom_site_aniso_U_11
_atom_site_aniso_U_22
_atom_site_aniso_U_33
_atom_site_aniso_U_12
_atom_site_aniso_U_13
_atom_site_aniso_U_23
Sn1 0.0191(3) 0.0191(3) 0.0191(3) -0.0021(3) 0.0021(3) 0.0021(3)
Zn2 0.0206(6) 0.0206(6) 0.0206(6) -0.0021(6) -0.0021(6) -0.0021(6)
S1 0.015(2) 0.015(2) 0.015(2) 0.00000 0.00000 0.00000
S2 0.034(2) 0.032(2) 0.0214(14) -0.0131(19) 0.0086(19) -0.0098(17)
S3 0.0469(19) 0.0469(19) 0.0469(19) -0.0151(18) 0.0151(18) 0.0151(18)
K1 0.065(2) 0.065(2) 0.065(2) 0.0206(19) 0.0206(19) -0.0206(19)
K2 0.034(4) 0.043(3) 0.043(3) 0.00000 0.00000 0.00000
K3 0.004(5) 0.066(10) 0.064(7) 0.000(4) 0.00000 0.00000

loop_
_atom_site_label
_atom_site_type_symbol
_atom_site_fract_x
_atom_site_fract_y
_atom_site_fract_z
_atom_site_occupancy
_atom_site_symmetry_multiplicity
_atom_site_Wyckoff_symbol
_atom_site_attached_hydrogens
_atom_site_calc_flag
_atom_site_thermal_displace_type
_atom_site_U_iso_or_equiv
Sn1 Sn 0.3879(0) 0.3879(0) 0.1121(0) 1.000 32 e ? d Uani 0.0191(3)
Zn2 Zn 0.4329(1) 0.4329(1) -0.0671(1) 1.000 32 e ? d Uani 0.0206(6)
S1 S 0.5000 0.5000 0.0000 1.000 8 a ? d Uani 0.015(2)
S2 S 0.3592(2) 0.3669(2) -0.0033(2) 1.000 96 h ? d Uani 0.0293(8)
S3 S 0.3204(2) 0.3204(2) 0.1796(2) 1.000 32 e ? d Uani 0.0469(19)
K1 K 0.3343(2) 0.1657(2) 0.1657(2) 1.000 32 e ? d Uani 0.065(2)
K2 K 0.2500 0.5000 0.0000 1.000 24 d ? d Uani 0.0403(17)
K3 K 0.2500 0.2500 0.0247(5) 0.500 48 g ? d Uani 0.045(3)

loop_
_atom_type_symbol
_atom_type_oxidation_number
_atom_type_radius_bond
S ? 1.200
K ? 1.200
Zn ? 1.200
Sn ? 1.200
